data_4322541
loop_
_publ_author_name
'Peter A. Tanner'
'Thomas C. W. Mak'

_publ_section_title
;
 Synthesis, Structure, and Spectroscopy of Rare Earth Hypophosphites. 2.
 Uranyl Hypophosphite Monohydrate and Uranyl Hypophosphite-Hypophosphorous
 Acid (1/1)
;
_journal_name_full 'Inorganic Chemistry'
_journal_page_first 6024
_journal_page_last 6031
_journal_paper_doi 10.1021/ic990188r
_journal_volume 38
_journal_year 1999
_chemical_formula_sum 'H7 O8 P3 U'
_chemical_formula_weight 466.00
_chemical_name_systematic
; 
 ? 
;
_space_group_IT_number 19
_symmetry_cell_setting orthorhombic
_symmetry_space_group_name_Hall 'P 2ac 2ab'
_symmetry_space_group_name_H-M 'P 21 21 21'
_atom_sites_solution_hydrogens geom
_atom_sites_solution_primary direct
_atom_sites_solution_secondary difmap
_audit_creation_method SHELXL
_cell_angle_alpha 90.00
_cell_angle_beta 90.00
_cell_angle_gamma 90.00
_cell_formula_units_Z 4
_cell_length_a 7.1580(10)
_cell_length_b 7.2350(10)
_cell_length_c 17.532(4)
_cell_measurement_temperature 293(2)
_cell_volume 907.9(3)
_computing_structure_refinement 'SHELXL-93 (Sheldrick, 1993)'
_computing_structure_solution 'SHELXS-86 (Sheldrick, 1990)'
_diffrn_ambient_temperature 293(2)
_diffrn_radiation_monochromator graphite
_diffrn_radiation_source 'fine-focus sealed tube'
_diffrn_radiation_type MoK\a
_diffrn_radiation_wavelength 0.71073
_diffrn_reflns_av_R_equivalents 2.2202
_diffrn_reflns_av_sigmaI/netI 0.3510
_diffrn_reflns_limit_h_max 16
_diffrn_reflns_limit_h_min 0
_diffrn_reflns_limit_k_max 17
_diffrn_reflns_limit_k_min 0
_diffrn_reflns_limit_l_max 41
_diffrn_reflns_limit_l_min 0
_diffrn_reflns_number 6979
_diffrn_reflns_theta_max 57.47
_diffrn_reflns_theta_min 3.05
_exptl_absorpt_coefficient_mu 18.413
_exptl_crystal_density_diffrn 3.409
_exptl_crystal_F_000 832
_refine_diff_density_max 2.312
_refine_diff_density_min -5.850
_refine_diff_density_rms 0.420
_refine_ls_abs_structure_details 'Flack H D (1983), Acta Cryst. A39, 876-881'
_refine_ls_abs_structure_Flack -0.02(2)
_refine_ls_extinction_method none
_refine_ls_goodness_of_fit_all 1.001
_refine_ls_goodness_of_fit_obs 1.382
_refine_ls_matrix_type full
_refine_ls_number_parameters 109
_refine_ls_number_reflns 4582
_refine_ls_number_restraints 27
_refine_ls_restrained_S_all 0.966
_refine_ls_restrained_S_obs 1.373
_refine_ls_R_factor_all 0.3207
_refine_ls_R_factor_obs 0.0737
_refine_ls_shift/esd_max 0.002
_refine_ls_shift/esd_mean 0.000
_refine_ls_structure_factor_coef Fsqd
_refine_ls_weighting_details 'w=1/[\s^2^(Fo^2^)+(0.0552P)^2^+0.0000P] where P=(Fo^2^+2Fc^2^)/3'
_refine_ls_weighting_scheme calc
_refine_ls_wR_factor_all 0.1907
_refine_ls_wR_factor_obs 0.1409
_reflns_number_observed 1918
_reflns_number_total 6976
_reflns_observed_criterion >2sigma(I)
_cod_data_source_file ic990188r_1.cif
_cod_data_source_block uhpa
_cod_depositor_comments
;
The following automatic conversions were performed:

'_refine_ls_weighting_scheme' value 'calc
w=1/[\s^2^(Fo^2^)+(0.0552P)^2^+0.0000P] where P=(Fo^2^+2Fc^2^)/3' was
changed to 'calc'. New tag '_refine_ls_weighting_details' was
created. The value of the new tag was set to
'w=1/[\s^2^(Fo^2^)+(0.0552P)^2^+0.0000P] where P=(Fo^2^+2Fc^2^)/3'.

Automatic conversion script
Id: cif_fix_values 3143 2015-03-26 13:38:13Z robertas 
;
_cod_database_code 4322541

loop_
_symmetry_equiv_pos_as_xyz
'x, y, z'
'-x+1/2, -y, z+1/2'
'-x, y+1/2, -z+1/2'
'x+1/2, -y+1/2, -z'

loop_
_atom_site_aniso_label
_atom_site_aniso_U_11
_atom_site_aniso_U_22
_atom_site_aniso_U_33
_atom_site_aniso_U_23
_atom_site_aniso_U_13
_atom_site_aniso_U_12
U1 0.02477(15) 0.0261(2) 0.0245(2) -0.0010(2) 0.0038(2) -0.0011(2)
O1 0.042(5) 0.027(3) 0.027(4) 0.002(3) 0.000(4) 0.010(4)
O2 0.042(5) 0.043(4) 0.039(5) 0.009(4) -0.011(5) 0.016(5)
P1 0.0287(15) 0.0307(14) 0.035(2) 0.0001(13) -0.0080(14) -0.0017(12)
O3 0.047(6) 0.031(4) 0.034(4) -0.005(3) -0.005(4) -0.005(4)
O4 0.046(5) 0.040(5) 0.053(5) -0.003(5) -0.027(5) 0.005(5)
P2 0.0272(14) 0.0363(15) 0.035(2) 0.0064(12) 0.006(2) 0.0014(14)
O5 0.028(4) 0.049(5) 0.032(4) 0.009(4) 0.006(4) -0.002(4)
O6 0.037(5) 0.073(7) 0.038(5) 0.026(5) 0.015(5) 0.013(5)
P3 0.0286(13) 0.042(2) 0.029(2) -0.0005(14) 0.003(2) -0.0066(12)
O7 0.039(5) 0.072(7) 0.050(6) -0.016(5) 0.011(4) -0.022(5)
O8 0.110(11) 0.051(6) 0.043(6) 0.009(5) 0.008(7) 0.009(7)

loop_
_atom_site_label
_atom_site_type_symbol
_atom_site_fract_x
_atom_site_fract_y
_atom_site_fract_z
_atom_site_U_iso_or_equiv
_atom_site_thermal_displace_type
_atom_site_occupancy
_atom_site_calc_flag
_atom_site_refinement_flags
_atom_site_disorder_group
U1 U 0.30309(6) 0.47861(5) 0.87755(2) 0.02511(10) Uani 1 d U .
O1 O 0.3959(14) 0.2887(12) 0.9307(5) 0.032(2) Uani 1 d U .
O2 O 0.2109(15) 0.6692(13) 0.8260(5) 0.041(2) Uani 1 d U .
P1 P 0.4416(5) 0.8869(5) 0.9744(2) 0.0316(7) Uani 1 d U .
O3 O 0.4299(16) 0.6762(12) 0.9754(5) 0.037(2) Uani 1 d U .
O4 O 0.5732(15) 0.9721(14) 1.0280(6) 0.046(2) Uani 1 d U .
P2 P 0.7111(5) 0.6446(5) 0.7728(2) 0.0330(6) Uani 1 d U .
O5 O 0.6032(13) 0.5726(14) 0.8388(5) 0.036(2) Uani 1 d U .
O6 O 0.6341(16) 0.8150(16) 0.7359(6) 0.049(3) Uani 1 d U .
P3 P -0.1326(5) 0.1905(5) 0.8730(2) 0.0332(6) Uani 1 d U .
O7 O 0.0286(15) 0.2936(17) 0.8456(6) 0.054(3) Uani 1 d U .
O8 O -0.0903(24) -0.0126(15) 0.8901(6) 0.068(4) Uani 1 d U .

loop_
_atom_type_symbol
_atom_type_description
_atom_type_scat_dispersion_real
_atom_type_scat_dispersion_imag
_atom_type_scat_source
O O 0.0106 0.0060 'International Tables Vol C Tables 4.2.6.8 and 6.1.1.4'
H H 0.0000 0.0000 'International Tables Vol C Tables 4.2.6.8 and 6.1.1.4'
P P 0.1023 0.0942 'International Tables Vol C Tables 4.2.6.8 and 6.1.1.4'
U U -9.6767 9.6646 'International Tables Vol C Tables 4.2.6.8 and 6.1.1.4'

loop_
_geom_angle_atom_site_label_1
_geom_angle_atom_site_label_2
_geom_angle_atom_site_label_3
_geom_angle
_geom_angle_site_symmetry_1
_geom_angle_site_symmetry_3
_geom_angle_publ_flag
O2 U1 O1 179.2(4) . . ?
O2 U1 O5 88.2(4) . . ?
O1 U1 O5 91.9(4) . . ?
O2 U1 O6 91.8(4) . 3_646 ?
O1 U1 O6 89.0(4) . 3_646 ?
O5 U1 O6 74.2(4) . 3_646 ?
O2 U1 O4 88.9(4) . 4_467 ?
O1 U1 O4 90.6(4) . 4_467 ?
O5 U1 O4 142.6(4) . 4_467 ?
O6 U1 O4 143.1(4) 3_646 4_467 ?
O2 U1 O3 92.4(4) . . ?
O1 U1 O3 86.9(4) . . ?
O5 U1 O3 72.0(4) . . ?
O6 U1 O3 145.7(4) 3_646 . ?
O4 U1 O3 71.0(4) 4_467 . ?
O2 U1 O7 90.6(5) . . ?
O1 U1 O7 89.8(5) . . ?
O5 U1 O7 145.7(4) . . ?
O6 U1 O7 71.6(4) 3_646 . ?
O4 U1 O7 71.5(4) 4_467 . ?
O3 U1 O7 142.3(4) . . ?
O4 P1 O3 116.6(6) . . ?
P1 O3 U1 127.3(6) . . ?
P1 O4 U1 163.8(6) . 4_567 ?
O5 P2 O6 115.7(6) . . ?
P2 O5 U1 143.2(6) . . ?
P2 O6 U1 135.0(6) . 3_656 ?
O7 P3 O8 113.6(8) . . ?
P3 O7 U1 147.4(7) . . ?

loop_
_geom_bond_atom_site_label_1
_geom_bond_atom_site_label_2
_geom_bond_distance
_geom_bond_site_symmetry_2
_geom_bond_publ_flag
U1 O2 1.776(9) . ?
U1 O1 1.788(8) . ?
U1 O5 2.353(9) . ?
U1 O6 2.358(9) 3_646 ?
U1 O4 2.361(9) 4_467 ?
U1 O3 2.410(9) . ?
U1 O7 2.443(11) . ?
P1 O4 1.466(10) . ?
P1 O3 1.527(9) . ?
O4 U1 2.361(9) 4_567 ?
P2 O5 1.486(9) . ?
P2 O6 1.497(11) . ?
O6 U1 2.358(9) 3_656 ?
P3 O7 1.456(11) . ?
P3 O8 1.530(11) . ?
